data_7208581
loop_
_publ_author_name
'Kawai, Hidetoshi'
'Hosoda, Daisuke'

_publ_section_title
;
 Assembly of robust two-dimensional sheet structures from crystalline
 ring-fused malonamides via cooperative hydrogen bonding of amide groups
;
_journal_issue 18
_journal_name_full CrystEngComm
_journal_page_first 5717
_journal_paper_doi 10.1039/c2ce26003d
_journal_volume 14
_journal_year 2012
_chemical_formula_moiety 'C13 H16 N2 O4'
_chemical_formula_sum 'C13 H16 N2 O4'
_chemical_formula_weight 264.28
_space_group_IT_number 15
_symmetry_cell_setting monoclinic
_symmetry_Int_Tables_number 15
_symmetry_space_group_name_Hall '-C 2yc'
_symmetry_space_group_name_H-M 'C 1 2/c 1'
_atom_sites_solution_hydrogens geom
_atom_sites_solution_primary direct
_atom_sites_solution_secondary difmap
_cell_angle_alpha 90.0000
_cell_angle_beta 110.443(4)
_cell_angle_gamma 90.0000
_cell_formula_units_Z 8
_cell_length_a 18.328(5)
_cell_length_b 6.5775(14)
_cell_length_c 22.617(6)
_cell_measurement_reflns_used 4046
_cell_measurement_temperature 123
_cell_measurement_theta_max 27.48
_cell_measurement_theta_min 3.03
_cell_volume 2554.8(11)
_computing_cell_refinement CrystalClear
_computing_data_collection 'CrystalClear (Rigaku Corp., 2000)'
_computing_data_reduction CrystalClear
_computing_molecular_graphics 'CrystalStructure 4.0'
_computing_publication_material 'CrystalStructure 4.0 (Rigaku, 2010)'
_computing_structure_refinement 'CRYSTALS (Carruthers, et al., 1999)'
_computing_structure_solution SIR97
_diffrn_ambient_temperature 123
_diffrn_detector_area_resol_mean 7.314
_diffrn_measured_fraction_theta_full 0.984
_diffrn_measured_fraction_theta_max 0.984
_diffrn_measurement_device_type 'Rigaku Mercury70'
_diffrn_measurement_method \w
_diffrn_radiation_type 'Mo K\a'
_diffrn_radiation_wavelength 0.71070
_diffrn_reflns_av_R_equivalents 0.0225
_diffrn_reflns_limit_h_max 23
_diffrn_reflns_limit_h_min -21
_diffrn_reflns_limit_k_max 8
_diffrn_reflns_limit_k_min -6
_diffrn_reflns_limit_l_max 29
_diffrn_reflns_limit_l_min -28
_diffrn_reflns_number 10193
_diffrn_reflns_theta_full 27.47
_diffrn_reflns_theta_max 27.47
_diffrn_standards_number 0
_exptl_absorpt_coefficient_mu 0.103
_exptl_absorpt_correction_T_max 0.985
_exptl_absorpt_correction_T_min 0.871
_exptl_absorpt_correction_type multi-scan
_exptl_absorpt_process_details 'REQAB (Rigaku, 1998)'
_exptl_crystal_colour colorless
_exptl_crystal_density_diffrn 1.374
_exptl_crystal_density_method 'not measured'
_exptl_crystal_description block
_exptl_crystal_F_000 1120.00
_exptl_crystal_size_max 0.500
_exptl_crystal_size_mid 0.300
_exptl_crystal_size_min 0.150
_refine_diff_density_max 0.448
_refine_diff_density_min -0.246
_refine_ls_extinction_method none
_refine_ls_goodness_of_fit_ref 1.000
_refine_ls_hydrogen_treatment constr
_refine_ls_number_parameters 198
_refine_ls_number_reflns 2899
_refine_ls_R_factor_gt 0.0480
_refine_ls_shift/su_max 0.000
_refine_ls_structure_factor_coef Fsqd
_refine_ls_weighting_details 'w = 1/[0.0064Fo^2^ + 1.0000\s(Fo^2^)]/(4Fo^2^)'
_refine_ls_weighting_scheme calc
_refine_ls_wR_factor_ref 0.1794
_reflns_number_gt 2702
_reflns_number_total 2899
_reflns_threshold_expression F^2^>2.0\s(F^2^)
_cod_data_source_file c2ce26003d.txt
_cod_data_source_block 101221hk
_cod_database_code 7208581

loop_
_symmetry_equiv_pos_site_id
_symmetry_equiv_pos_as_xyz
1 +X,+Y,+Z
2 -X,+Y,1/2-Z
3 -X,-Y,-Z
4 +X,-Y,1/2+Z
5 1/2+X,1/2+Y,+Z
6 1/2-X,1/2+Y,1/2-Z
7 1/2-X,1/2-Y,-Z
8 1/2+X,1/2-Y,1/2+Z

loop_
_atom_site_label
_atom_site_type_symbol
_atom_site_fract_x
_atom_site_fract_y
_atom_site_fract_z
_atom_site_U_iso_or_equiv
_atom_site_adp_type
_atom_site_occupancy
_atom_site_symmetry_multiplicity
_atom_site_calc_flag
_atom_site_refinement_flags
O1 O 0.07051(4) 0.21810(11) 0.48614(4) 0.0215(3) Uani 1.0 8 d .
O2 O 0.21319(5) -0.33363(12) 0.54905(4) 0.0303(3) Uani 1.0 8 d .
O3 O 0.33963(4) 0.37101(13) 0.67228(4) 0.0242(3) Uani 1.0 8 d .
O4 O 0.03443(5) 0.33437(12) 0.66723(5) 0.0330(3) Uani 1.0 8 d .
N1 N 0.16293(6) 0.05311(14) 0.46092(5) 0.0268(3) Uani 1.0 8 d .
N2 N 0.08438(6) -0.34846(13) 0.52851(5) 0.0289(3) Uani 1.0 8 d .
C1 C 0.09825(6) 0.03007(15) 0.60091(5) 0.0194(3) Uani 1.0 8 d .
C2 C 0.15087(6) -0.02562(15) 0.56248(5) 0.0174(3) Uani 1.0 8 d .
C3 C 0.23332(6) 0.04940(15) 0.60393(5) 0.0208(3) Uani 1.0 8 d .
C4 C 0.21533(6) 0.22291(15) 0.64021(5) 0.0192(3) Uani 1.0 8 d .
C5 C 0.26500(6) 0.37678(16) 0.67326(5) 0.0204(3) Uani 1.0 8 d .
C6 C 0.23660(7) 0.52100(17) 0.70521(5) 0.0243(3) Uani 1.0 8 d .
C7 C 0.15980(7) 0.50954(17) 0.70320(6) 0.0256(3) Uani 1.0 8 d .
C8 C 0.11011(7) 0.35632(16) 0.66992(5) 0.0226(3) Uani 1.0 8 d .
C9 C 0.13912(6) 0.21211(15) 0.63845(5) 0.0193(3) Uani 1.0 8 d .
C10 C 0.12429(6) 0.09314(14) 0.49949(5) 0.0170(3) Uani 1.0 8 d .
C11 C 0.15219(6) -0.25147(15) 0.54650(5) 0.0199(3) Uani 1.0 8 d .
C12 C 0.38957(8) 0.5359(2) 0.70231(7) 0.0362(4) Uani 1.0 8 d .
C13 C -0.00628(19) 0.5149(5) 0.67156(19) 0.0481(9) Uani 0.6500 8 d .
C14 C -0.0164(3) 0.4736(10) 0.6403(3) 0.0436(15) Uani 0.3500 8 d .
H1 H 0.1500 0.1201 0.4224 0.0330 Uiso 1.0 8 calc R
H2 H 0.2030 -0.0420 0.4725 0.0349 Uiso 1.0 8 calc R
H3 H 0.0819 -0.4849 0.5172 0.0361 Uiso 1.0 8 calc R
H4 H 0.0394 -0.2801 0.5273 0.0360 Uiso 1.0 8 calc R
H5 H 0.0458 0.0664 0.5743 0.0235 Uiso 1.0 8 calc R
H6 H 0.0961 -0.0783 0.6294 0.0248 Uiso 1.0 8 calc R
H7 H 0.2629 -0.0540 0.6331 0.0247 Uiso 1.0 8 calc R
H8 H 0.2634 0.0986 0.5791 0.0254 Uiso 1.0 8 calc R
H9 H 0.2692 0.6243 0.7277 0.0284 Uiso 1.0 8 calc R
H10 H 0.1413 0.6057 0.7247 0.0315 Uiso 1.0 8 calc R
H11 H 0.3998 0.5243 0.7508 0.0433 Uiso 1.0 8 calc R
H12 H 0.3648 0.6612 0.6862 0.0433 Uiso 1.0 8 calc R
H13 H 0.4370 0.5259 0.6944 0.0423 Uiso 1.0 8 calc R
H14 H -0.0668 0.4607 0.6494 0.0622 Uiso 1.0 8 calc R
H15 H 0.0229 0.5505 0.7136 0.0624 Uiso 0.6500 8 calc R
H16 H -0.0016 0.6276 0.6486 0.0621 Uiso 1.0 8 calc R
H17 H -0.0060 0.5116 0.6001 0.0544 Uiso 0.3500 8 calc R

loop_
_atom_site_aniso_label
_atom_site_aniso_U_11
_atom_site_aniso_U_22
_atom_site_aniso_U_33
_atom_site_aniso_U_12
_atom_site_aniso_U_13
_atom_site_aniso_U_23
O1 0.0191(5) 0.0188(4) 0.0262(5) 0.0054(3) 0.0072(4) -0.0004(3)
O2 0.0251(5) 0.0237(5) 0.0479(6) 0.0085(3) 0.0201(5) 0.0028(4)
O3 0.0192(5) 0.0311(5) 0.0213(5) -0.0048(3) 0.0056(4) -0.0018(3)
O4 0.0245(5) 0.0251(5) 0.0544(7) 0.0006(4) 0.0201(5) -0.0065(4)
N1 0.0296(6) 0.0307(6) 0.0242(6) 0.0139(4) 0.0145(5) 0.0070(4)
N2 0.0223(6) 0.0162(5) 0.0500(7) 0.0019(4) 0.0150(5) -0.0075(4)
C1 0.0189(6) 0.0189(5) 0.0224(6) -0.0001(4) 0.0096(5) -0.0001(4)
C2 0.0155(6) 0.0163(5) 0.0214(6) 0.0013(4) 0.0078(5) 0.0008(4)
C3 0.0169(6) 0.0237(6) 0.0214(6) 0.0006(4) 0.0063(5) -0.0010(4)
C4 0.0196(6) 0.0212(6) 0.0157(6) 0.0008(4) 0.0049(4) 0.0030(4)
C5 0.0197(6) 0.0244(6) 0.0158(6) -0.0011(4) 0.0046(5) 0.0031(4)
C6 0.0256(6) 0.0241(6) 0.0213(6) -0.0030(4) 0.0058(5) -0.0020(4)
C7 0.0284(7) 0.0232(6) 0.0259(7) 0.0012(5) 0.0103(5) -0.0035(4)
C8 0.0219(6) 0.0232(6) 0.0238(6) 0.0010(4) 0.0093(5) -0.0001(4)
C9 0.0209(6) 0.0195(5) 0.0178(6) 0.0004(4) 0.0071(5) 0.0022(4)
C10 0.0163(5) 0.0138(5) 0.0199(6) -0.0005(4) 0.0052(4) -0.0033(4)
C11 0.0222(6) 0.0165(5) 0.0238(6) 0.0043(4) 0.0115(5) 0.0026(4)
C12 0.0237(7) 0.0363(7) 0.0469(9) -0.0112(5) 0.0103(6) -0.0094(6)
C13 0.0371(16) 0.0321(12) 0.086(3) 0.0064(10) 0.0349(19) -0.0043(16)
C14 0.027(3) 0.054(4) 0.055(4) 0.015(2) 0.021(3) 0.027(3)

loop_
_atom_type_symbol
_atom_type_description
_atom_type_scat_dispersion_real
_atom_type_scat_dispersion_imag
_atom_type_scat_source
C C 0.0033 0.0016
;
International Tables for Crystallography
(1992, Vol. C, Tables 4.2.6.8 and 6.1.1.4)
;
H H 0.0000 0.0000
;
International Tables for Crystallography
(1992, Vol. C, Table 6.1.1.4)
;
N N 0.0061 0.0033
;
International Tables for Crystallography
(1992, Vol. C, Tables 4.2.6.8 and 6.1.1.4)
;
O O 0.0106 0.0060
;
International Tables for Crystallography
(1992, Vol. C, Tables 4.2.6.8 and 6.1.1.4)
;

loop_
_geom_angle_atom_site_label_1
_geom_angle_atom_site_label_2
_geom_angle_atom_site_label_3
_geom_angle
_geom_angle_publ_flag
C5 O3 C12 116.53(11) yes
C8 O4 C13 117.02(16) yes
C8 O4 C14 119.7(3) yes
C13 O4 C14 30.1(4) yes
C2 C1 C9 102.67(9) yes
C1 C2 C3 104.53(9) yes
C1 C2 C10 109.84(9) yes
C1 C2 C11 115.19(10) yes
C3 C2 C10 108.80(9) yes
C3 C2 C11 110.99(9) yes
C10 C2 C11 107.37(9) yes
C2 C3 C4 102.54(9) yes
C3 C4 C5 128.06(11) yes
C3 C4 C9 110.83(9) yes
C5 C4 C9 121.11(11) yes
O3 C5 C4 116.02(11) yes
O3 C5 C6 125.34(10) yes
C4 C5 C6 118.63(11) yes
C5 C6 C7 120.01(10) yes
C6 C7 C8 121.32(13) yes
O4 C8 C7 124.07(12) yes
O4 C8 C9 117.62(10) yes
C7 C8 C9 118.29(12) yes
C1 C9 C4 110.78(10) yes
C1 C9 C8 128.57(11) yes
C4 C9 C8 120.64(10) yes
O1 C10 N1 122.26(11) yes
O1 C10 C2 121.88(12) yes
N1 C10 C2 115.86(9) yes
O2 C11 N2 122.93(10) yes
O2 C11 C2 120.42(10) yes
N2 C11 C2 116.62(10) yes
O4 C13 C14 65.0(5) yes
O4 C14 C13 84.8(6) yes
C10 N1 H1 120.123 no
C10 N1 H2 119.878 no
H1 N1 H2 120.000 no
C11 N2 H3 119.940 no
C11 N2 H4 120.056 no
H3 N2 H4 120.004 no
C2 C1 H5 112.698 no
C2 C1 H6 112.019 no
C9 C1 H5 110.141 no
C9 C1 H6 109.715 no
H5 C1 H6 109.410 no
C2 C3 H7 112.470 no
C2 C3 H8 112.677 no
C4 C3 H7 109.714 no
C4 C3 H8 109.851 no
H7 C3 H8 109.380 no
C5 C6 H9 119.565 no
C7 C6 H9 120.424 no
C6 C7 H10 119.582 no
C8 C7 H10 119.100 no
O3 C12 H11 106.990 no
O3 C12 H12 109.598 no
O3 C12 H13 109.498 no
H11 C12 H12 110.634 no
H11 C12 H13 110.632 no
H12 C12 H13 109.449 no
O4 C13 H14 99.604 no
O4 C13 H15 98.634 no
O4 C13 H16 118.353 no
C14 C13 H14 63.749 no
C14 C13 H15 161.109 no
C14 C13 H16 78.101 no
H14 C13 H15 131.604 no
H14 C13 H16 106.189 no
H15 C13 H16 103.626 no
O4 C14 H14 113.668 no
O4 C14 H16 120.013 no
O4 C14 H17 105.227 no
C13 C14 H14 76.980 no
C13 C14 H16 59.863 no
C13 C14 H17 135.867 no
H14 C14 H16 104.013 no
H14 C14 H17 131.540 no
H16 C14 H17 78.748 no
C13 H14 C14 39.271 no
C13 H16 C14 42.036 no

loop_
_geom_bond_atom_site_label_1
_geom_bond_atom_site_label_2
_geom_bond_distance
_geom_bond_publ_flag
O1 C10 1.2371(13) yes
O2 C11 1.2249(15) yes
O3 C5 1.3763(15) yes
O3 C12 1.4289(15) yes
O4 C8 1.3746(17) yes
O4 C13 1.424(4) yes
O4 C14 1.296(6) yes
N1 C10 1.3279(19) yes
N2 C11 1.3281(15) yes
C1 C2 1.5509(19) yes
C1 C9 1.5071(14) yes
C2 C3 1.5545(14) yes
C2 C10 1.5467(15) yes
C2 C11 1.5310(15) yes
C3 C4 1.5078(16) yes
C4 C5 1.3916(14) yes
C4 C9 1.3852(17) yes
C5 C6 1.3985(18) yes
C6 C7 1.394(2) yes
C7 C8 1.3903(16) yes
C8 C9 1.3976(18) yes
C13 C14 0.718(8) yes
N1 H1 0.930 no
N1 H2 0.930 no
N2 H3 0.930 no
N2 H4 0.930 no
C1 H5 0.970 no
C1 H6 0.970 no
C3 H7 0.970 no
C3 H8 0.970 no
C6 H9 0.930 no
C7 H10 0.930 no
C12 H11 1.049 no
C12 H12 0.950 no
C12 H13 0.950 no
C13 H14 1.105 no
C13 H15 0.943 no
C13 H16 0.927 no
C14 H14 1.017 no
C14 H16 1.049 no
C14 H17 1.024 no

loop_
_geom_contact_atom_site_label_1
_geom_contact_atom_site_label_2
_geom_contact_distance
_geom_contact_publ_flag
_geom_contact_site_symmetry_2
O1 C1 2.7575(15) no .
O1 C3 3.4176(13) no .
O1 C4 3.5676(14) no .
O1 C9 3.2285(16) no .
O1 C11 3.4952(14) no .
O2 N1 3.1638(14) no .
O2 C3 2.7756(14) no .
O2 C10 3.2427(14) no .
O3 C3 2.9252(13) no .
O4 C1 2.9749(17) no .
N1 N2 3.5949(17) no .
N1 C3 3.0351(17) no .
N1 C11 2.8398(17) no .
N2 C1 2.9418(15) no .
N2 C10 3.1206(15) no .
C4 C7 2.7627(19) no .
C4 C10 3.1516(16) no .
C5 C8 2.8166(19) no .
C6 C9 2.7777(15) no .
C6 C12 2.829(3) no .
C7 C13 2.874(4) no .
C7 C14 3.049(6) no .
C9 C10 3.1570(18) no .
C9 C14 3.342(7) no .
O1 N2 2.9901(13) no 1_565
O1 N2 2.8718(15) no 3_556
O1 C1 3.4430(13) no 3_556
O1 C14 3.361(7) no 3_566
O2 O2 3.1694(16) no 7_546
O2 O3 3.5215(12) no 1_545
O2 N1 2.7655(16) no 7_546
O2 C4 3.5642(15) no 1_545
O2 C5 3.2493(15) no 1_545
O2 C6 3.5375(17) no 1_545
O3 O2 3.5215(12) no 1_565
O3 N1 3.0378(17) no 7_556
O4 C12 3.4100(18) no 6_546
N1 O2 2.7655(16) no 7_546
N1 O3 3.0378(17) no 7_556
N1 C12 3.524(2) no 7_556
N2 O1 2.9901(13) no 1_545
N2 O1 2.8718(15) no 3_556
N2 N2 3.5239(15) no 3_546
C1 O1 3.4430(13) no 3_556
C4 O2 3.5642(15) no 1_565
C4 C6 3.5512(18) no 6_546
C5 O2 3.2493(15) no 1_565
C5 C7 3.5848(17) no 6_546
C6 O2 3.5375(17) no 1_565
C6 C4 3.5512(18) no 6_556
C7 C5 3.5848(17) no 6_556
C8 C12 3.575(2) no 6_546
C12 O4 3.4100(18) no 6_556
C12 N1 3.524(2) no 7_556
C12 C8 3.575(2) no 6_556
C13 C13 3.474(7) no 2_556
C14 O1 3.361(7) no 3_566
O1 H1 2.4668 no .
O1 H2 3.0728 no .
O1 H4 3.5064 no .
O1 H5 2.4094 no .
O1 H8 3.5130 no .
O2 H2 2.5467 no .
O2 H3 2.4682 no .
O2 H4 3.0677 no .
O2 H7 2.5721 no .
O2 H8 2.9921 no .
O3 H7 3.1155 no .
O3 H8 2.7479 no .
O3 H9 2.6719 no .
O4 H5 2.8065 no .
O4 H6 3.1713 no .
O4 H10 2.6329 no .
N1 H8 2.6799 no .
N2 H2 3.5098 no .
N2 H5 3.0869 no .
N2 H6 2.8395 no .
C1 H4 2.6161 no .
C1 H7 2.8997 no .
C1 H8 3.2637 no .
C2 H1 3.3047 no .
C2 H2 2.5345 no .
C2 H3 3.2970 no .
C2 H4 2.5435 no .
C3 H2 2.8898 no .
C3 H5 3.2663 no .
C3 H6 2.8930 no .
C4 H5 3.1154 no .
C4 H6 2.8956 no .
C4 H9 3.2394 no .
C5 H7 2.9716 no .
C5 H8 2.8007 no .
C5 H10 3.2553 no .
C5 H11 2.6632 no .
C5 H12 2.5616 no .
C5 H13 3.1747 no .
C6 H11 2.8024 no .
C6 H12 2.6961 no .
C7 H15 2.6146 no .
C7 H16 2.8851 no .
C7 H17 3.1174 no .
C8 H5 2.8153 no .
C8 H6 2.9860 no .
C8 H9 3.2645 no .
C8 H14 3.1854 no .
C8 H15 2.5030 no .
C8 H16 2.6299 no .
C8 H17 2.3905 no .
C9 H7 2.9013 no .
C9 H8 3.1122 no .
C9 H10 3.2325 no .
C9 H17 3.1766 no .
C10 H4 3.0854 no .
C10 H5 2.5812 no .
C10 H6 3.3503 no .
C10 H7 3.3401 no .
C10 H8 2.5562 no .
C11 H2 2.5798 no .
C11 H5 3.0702 no .
C11 H6 2.6851 no .
C11 H7 2.6198 no .
C11 H8 2.9914 no .
C12 H9 2.5329 no .
C13 H10 2.6169 no .
C14 H5 3.4487 no .
C14 H10 2.9825 no .
H1 H8 3.4276 no .
H2 H7 3.4078 no .
H2 H8 2.4543 no .
H4 H5 2.5001 no .
H4 H6 2.5490 no .
H5 H17 3.1938 no .
H6 H7 3.0326 no .
H9 H10 2.3245 no .
H9 H11 2.3574 no .
H9 H12 2.2718 no .
H9 H13 3.4733 no .
H10 H15 2.1276 no .
H10 H16 2.5868 no .
H10 H17 3.2082 no .
H15 H17 2.4469 no .
O1 H3 2.0616 no 1_565
O1 H3 3.2768 no 3_556
O1 H4 3.5290 no 1_565
O1 H4 1.9731 no 3_556
O1 H5 2.8063 no 3_556
O1 H6 3.3800 no 3_556
O1 H16 3.0366 no 3_566
O1 H17 2.5989 no 3_566
O2 H1 3.0202 no 7_546
O2 H2 1.9466 no 7_546
O2 H8 3.5335 no 7_546
O2 H12 3.3647 no 1_545
O3 H1 2.2155 no 7_556
O3 H2 3.2880 no 7_556
O3 H10 2.8342 no 6_546
O3 H14 3.3340 no 5_545
O3 H15 3.5933 no 6_546
O3 H16 3.5231 no 5_545
O4 H11 2.7366 no 6_546
O4 H12 3.4743 no 5_445
O4 H12 3.3801 no 6_546
O4 H13 2.9063 no 5_445
O4 H15 3.5165 no 2_556
N1 H8 2.9570 no 7_556
N1 H12 3.4825 no 7_556
N1 H13 3.3858 no 7_556
N2 H3 3.0583 no 3_546
N2 H4 3.2730 no 3_546
N2 H5 3.2652 no 3_556
N2 H16 3.5872 no 1_545
N2 H17 2.8430 no 1_545
N2 H17 2.9593 no 3_556
C1 H4 3.5164 no 3_556
C1 H11 3.3415 no 6_546
C1 H16 3.5908 no 1_545
C3 H1 3.2469 no 7_556
C3 H12 3.5575 no 1_545
C3 H14 3.4913 no 5_545
C4 H1 3.4064 no 7_556
C4 H3 3.5586 no 1_565
C4 H9 2.9732 no 6_546
C4 H10 3.3511 no 6_546
C5 H1 3.0759 no 7_556
C5 H9 3.0256 no 6_546
C5 H10 2.9478 no 6_546
C6 H7 3.3555 no 1_565
C6 H9 3.0393 no 6_546
C6 H10 3.5363 no 6_546
C7 H6 3.1840 no 1_565
C7 H7 3.4971 no 6_556
C7 H9 3.0227 no 6_546
C7 H12 3.5362 no 6_546
C8 H3 3.4698 no 1_565
C8 H9 3.0012 no 6_546
C8 H11 2.8712 no 6_546
C8 H12 3.3778 no 6_546
C9 H3 3.2530 no 1_565
C9 H9 2.9617 no 6_546
C9 H11 3.0912 no 6_546
C10 H3 2.9471 no 1_565
C10 H4 3.1010 no 3_556
C10 H5 3.1569 no 3_556
C11 H2 3.1418 no 7_546
C12 H1 2.8470 no 7_556
C12 H7 3.5467 no 1_565
C12 H10 3.4222 no 6_546
C12 H13 3.2217 no 2_656
C12 H14 3.2478 no 5_555
C13 H6 3.5841 no 1_565
C13 H12 3.4122 no 5_445
C13 H13 3.4735 no 5_445
C13 H15 2.7286 no 2_556
C14 H1 3.5678 no 3_566
C14 H3 3.3400 no 3_556
C14 H4 3.4705 no 1_565
C14 H12 3.4071 no 5_445
C14 H13 3.4091 no 5_445
C14 H15 3.3846 no 2_556
H1 O2 3.0202 no 7_546
H1 O3 2.2155 no 7_556
H1 C3 3.2469 no 7_556
H1 C4 3.4064 no 7_556
H1 C5 3.0759 no 7_556
H1 C12 2.8470 no 7_556
H1 C14 3.5678 no 3_566
H1 H8 2.4457 no 7_556
H1 H12 3.0097 no 7_556
H1 H13 2.7379 no 7_556
H1 H14 3.2918 no 3_566
H1 H16 3.1119 no 3_566
H1 H17 3.4876 no 3_566
H2 O2 1.9466 no 7_546
H2 O3 3.2880 no 7_556
H2 C11 3.1418 no 7_546
H2 H2 3.2412 no 7_546
H2 H8 3.2783 no 7_556
H2 H12 3.4527 no 7_556
H3 O1 2.0616 no 1_545
H3 O1 3.2768 no 3_556
H3 N2 3.0583 no 3_546
H3 C4 3.5586 no 1_545
H3 C8 3.4698 no 1_545
H3 C9 3.2530 no 1_545
H3 C10 2.9471 no 1_545
H3 C14 3.3400 no 3_556
H3 H3 2.8316 no 3_546
H3 H4 2.6043 no 3_546
H3 H5 3.3778 no 1_545
H3 H17 2.8660 no 1_545
H3 H17 2.5350 no 3_556
H4 O1 3.5290 no 1_545
H4 O1 1.9731 no 3_556
H4 N2 3.2730 no 3_546
H4 C1 3.5164 no 3_556
H4 C10 3.1010 no 3_556
H4 C14 3.4705 no 1_545
H4 H3 2.6043 no 3_546
H4 H4 3.2767 no 3_546
H4 H5 2.6796 no 3_556
H4 H16 3.1471 no 1_545
H4 H17 2.4987 no 1_545
H4 H17 3.1235 no 3_556
H5 O1 2.8063 no 3_556
H5 N2 3.2652 no 3_556
H5 C10 3.1569 no 3_556
H5 H3 3.3778 no 1_565
H5 H4 2.6796 no 3_556
H5 H5 3.3051 no 3_556
H5 H16 3.5951 no 1_545
H6 O1 3.3800 no 3_556
H6 C7 3.1840 no 1_545
H6 C13 3.5841 no 1_545
H6 H9 3.5706 no 6_546
H6 H10 2.8989 no 1_545
H6 H11 2.7686 no 6_546
H6 H16 2.7712 no 1_545
H6 H17 3.2172 no 1_545
H7 C6 3.3555 no 1_545
H7 C7 3.4971 no 6_546
H7 C12 3.5467 no 1_545
H7 H9 2.9824 no 1_545
H7 H9 3.5970 no 6_546
H7 H10 3.2547 no 6_546
H7 H12 2.6219 no 1_545
H7 H14 3.0142 no 5_545
H8 O2 3.5335 no 7_546
H8 N1 2.9570 no 7_556
H8 H1 2.4457 no 7_556
H8 H2 3.2783 no 7_556
H8 H14 3.0956 no 5_545
H9 C4 2.9732 no 6_556
H9 C5 3.0256 no 6_556
H9 C6 3.0393 no 6_556
H9 C7 3.0227 no 6_556
H9 C8 3.0012 no 6_556
H9 C9 2.9617 no 6_556
H9 H6 3.5706 no 6_556
H9 H7 2.9824 no 1_565
H9 H7 3.5970 no 6_556
H9 H9 3.5820 no 6_546
H9 H9 3.5820 no 6_556
H9 H10 3.5555 no 6_556
H10 O3 2.8342 no 6_556
H10 C4 3.3511 no 6_556
H10 C5 2.9478 no 6_556
H10 C6 3.5363 no 6_556
H10 C12 3.4222 no 6_556
H10 H6 2.8989 no 1_565
H10 H7 3.2547 no 6_556
H10 H9 3.5555 no 6_546
H10 H11 2.9578 no 6_556
H10 H12 3.5760 no 6_546
H11 O4 2.7366 no 6_556
H11 C1 3.3415 no 6_556
H11 C8 2.8712 no 6_556
H11 C9 3.0912 no 6_556
H11 H6 2.7686 no 6_556
H11 H10 2.9578 no 6_546
H11 H13 2.8098 no 2_656
H11 H15 3.4020 no 6_546
H11 H16 3.5357 no 6_546
H12 O2 3.3647 no 1_565
H12 O4 3.4743 no 5_555
H12 O4 3.3801 no 6_556
H12 N1 3.4825 no 7_556
H12 C3 3.5575 no 1_565
H12 C7 3.5362 no 6_556
H12 C8 3.3778 no 6_556
H12 C13 3.4122 no 5_555
H12 C14 3.4071 no 5_555
H12 H1 3.0097 no 7_556
H12 H2 3.4527 no 7_556
H12 H7 2.6219 no 1_565
H12 H10 3.5760 no 6_556
H12 H14 2.6211 no 5_555
H12 H15 3.5593 no 6_556
H13 O4 2.9063 no 5_555
H13 N1 3.3858 no 7_556
H13 C12 3.2217 no 2_656
H13 C13 3.4735 no 5_555
H13 C14 3.4091 no 5_555
H13 H1 2.7379 no 7_556
H13 H11 2.8098 no 2_656
H13 H13 2.7580 no 2_656
H13 H14 3.0283 no 5_555
H13 H15 3.4592 no 5_545
H13 H16 3.1645 no 5_545
H14 O3 3.3340 no 5_455
H14 C3 3.4913 no 5_455
H14 C12 3.2478 no 5_445
H14 H1 3.2918 no 3_566
H14 H7 3.0142 no 5_455
H14 H8 3.0956 no 5_455
H14 H12 2.6211 no 5_445
H14 H13 3.0283 no 5_445
H14 H15 2.9764 no 2_556
H15 O3 3.5933 no 6_556
H15 O4 3.5165 no 2_556
H15 C13 2.7286 no 2_556
H15 C14 3.3846 no 2_556
H15 H11 3.4020 no 6_556
H15 H12 3.5593 no 6_546
H15 H13 3.4592 no 5_455
H15 H14 2.9764 no 2_556
H15 H15 2.0927 no 2_556
H15 H16 3.3131 no 2_556
H16 O1 3.0366 no 3_566
H16 O3 3.5231 no 5_455
H16 N2 3.5872 no 1_565
H16 C1 3.5908 no 1_565
H16 H1 3.1119 no 3_566
H16 H4 3.1471 no 1_565
H16 H5 3.5951 no 1_565
H16 H6 2.7712 no 1_565
H16 H11 3.5357 no 6_556
H16 H13 3.1645 no 5_455
H16 H15 3.3131 no 2_556
H17 O1 2.5989 no 3_566
H17 N2 2.8430 no 1_565
H17 N2 2.9593 no 3_556
H17 H1 3.4876 no 3_566
H17 H3 2.8660 no 1_565
H17 H3 2.5350 no 3_556
H17 H4 2.4987 no 1_565
H17 H4 3.1235 no 3_556
H17 H6 3.2172 no 1_565

loop_
_geom_hbond_atom_site_label_D
_geom_hbond_atom_site_label_H
_geom_hbond_atom_site_label_A
_geom_hbond_site_symmetry_A
_geom_hbond_distance_DA
_geom_hbond_distance_DH
_geom_hbond_distance_HA
_geom_hbond_angle_DHA
_geom_hbond_publ_flag
N1 H1 O3 7_556 3.0378(17) 0.930 2.216 147.0 no
N1 H2 O2 7_546 2.7655(16) 0.930 1.947 145.8 no
N2 H3 O1 1_545 2.9901(13) 0.930 2.062 176.0 no
N2 H4 O1 3_556 2.8718(15) 0.930 1.973 161.9 no

loop_
_geom_torsion_atom_site_label_1
_geom_torsion_atom_site_label_2
_geom_torsion_atom_site_label_3
_geom_torsion_atom_site_label_4
_geom_torsion
_geom_torsion_publ_flag
C12 O3 C5 C4 175.78(9) no
C12 O3 C5 C6 -5.30(15) no
C8 O4 C13 C14 103.2(3) no
C13 O4 C8 C7 30.4(3) no
C13 O4 C8 C9 -151.3(2) no
C8 O4 C14 C13 -93.4(6) no
C14 O4 C8 C7 64.7(4) no
C14 O4 C8 C9 -117.0(4) no
C13 O4 C14 C13 0.0(3) no
C14 O4 C13 C14 0.0(6) no
C2 C1 C9 C4 -17.96(10) no
C2 C1 C9 C8 163.28(9) no
C9 C1 C2 C3 27.96(9) no
C9 C1 C2 C10 -88.62(8) no
C9 C1 C2 C11 150.02(7) no
C1 C2 C3 C4 -27.88(9) no
C1 C2 C10 O1 2.72(12) no
C1 C2 C10 N1 -177.52(7) no
C1 C2 C11 O2 -140.07(10) no
C1 C2 C11 N2 41.68(12) no
C3 C2 C10 O1 -111.14(11) no
C3 C2 C10 N1 68.61(11) no
C10 C2 C3 C4 89.42(10) no
C3 C2 C11 O2 -21.55(15) no
C3 C2 C11 N2 160.20(9) no
C11 C2 C3 C4 -152.66(9) no
C10 C2 C11 O2 97.24(11) no
C10 C2 C11 N2 -81.01(12) no
C11 C2 C10 O1 128.66(10) no
C11 C2 C10 N1 -51.58(11) no
C2 C3 C4 C5 -163.44(9) no
C2 C3 C4 C9 17.75(11) no
C3 C4 C5 O3 0.62(16) no
C3 C4 C5 C6 -178.38(9) no
C3 C4 C9 C1 0.10(12) no
C3 C4 C9 C8 178.97(8) no
C5 C4 C9 C1 -178.80(9) no
C5 C4 C9 C8 0.07(15) no
C9 C4 C5 O3 179.32(9) no
C9 C4 C5 C6 0.32(15) no
O3 C5 C6 C7 -179.30(9) no
C4 C5 C6 C7 -0.41(15) no
C5 C6 C7 C8 0.11(17) no
C6 C7 C8 O4 178.58(10) no
C6 C7 C8 C9 0.28(17) no
O4 C8 C9 C1 -0.13(16) no
O4 C8 C9 C4 -178.78(9) no
C7 C8 C9 C1 178.28(10) no
C7 C8 C9 C4 -0.37(15) no
O4 C13 C14 O4 0.00(5) no
